data_4032466
loop_
_publ_author_name
'Luo, Guanglin'
'Chen, Ling'
'Conway, Charles M.'
'Kostich, Walter'
'Johnson, Benjamin M.'
'Ng, Alicia'
'Macor, John E.'
'Dubowchik, Gene M.'

_publ_section_title
;
 Asymmetric Synthesis of the Major Metabolite of a Calcitonin Gene-Related
 Peptide Receptor Antagonist and Mechanism of Epoxide Hydrogenolysis.
;
_journal_issue 7
_journal_name_full 'The Journal of organic chemistry'
_journal_page_first 3710
_journal_page_last 3720
_journal_paper_doi 10.1021/acs.joc.7b00052
_journal_volume 82
_journal_year 2017
_chemical_absolute_configuration 6R,9R
_chemical_formula_sum 'C19 H33 N O2 Si'
_chemical_formula_weight 335.55
_chemical_name_systematic
;
(6R,9R)-9-((triisopropylsilyl)oxy)-6,7,8,9-tetrahydro-5H-cyclohepta[b]pyridin-6-ol
;
_space_group_IT_number 19
_space_group_name_Hall 'P 2ac 2ab'
_symmetry_cell_setting orthorhombic
_symmetry_space_group_name_Hall 'P 2ac 2ab'
_symmetry_space_group_name_H-M 'P 21 21 21'
_atom_sites_solution_hydrogens geom
_audit_creation_method SHELXL-2013
_cell_angle_alpha 90
_cell_angle_beta 90
_cell_angle_gamma 90
_cell_formula_units_Z 4
_cell_length_a 8.0463(2)
_cell_length_b 11.0031(3)
_cell_length_c 22.3913(5)
_cell_measurement_reflns_used 4446
_cell_measurement_temperature 296(2)
_cell_measurement_theta_max 66.50
_cell_measurement_theta_min 3.95
_cell_volume 1982.40(9)
_computing_cell_refinement 'Bruker SAINT'
_computing_data_collection 'Bruker APEX2'
_computing_data_reduction 'Bruker SAINT'
_computing_molecular_graphics 'Bruker SHELXTL'
_computing_publication_material 'Bruker SHELXTL'
_computing_structure_refinement 'SHELXL-2013 (Sheldrick, 2013)'
_computing_structure_solution 'SHELXS-2013 (Sheldrick, 2013)'
_diffrn_ambient_temperature 296(2)
_diffrn_measured_fraction_theta_full 0.958
_diffrn_measured_fraction_theta_max 0.978
_diffrn_measurement_device_type 'Bruker APEX-II CCD'
_diffrn_measurement_method '\f and \w scans'
_diffrn_radiation_type CuK\a
_diffrn_radiation_wavelength 1.54178
_diffrn_reflns_av_R_equivalents 0.0221
_diffrn_reflns_av_unetI/netI 0.0286
_diffrn_reflns_Laue_measured_fraction_full 0.958
_diffrn_reflns_Laue_measured_fraction_max 0.978
_diffrn_reflns_limit_h_max 9
_diffrn_reflns_limit_h_min -9
_diffrn_reflns_limit_k_max 13
_diffrn_reflns_limit_k_min -11
_diffrn_reflns_limit_l_max 19
_diffrn_reflns_limit_l_min -26
_diffrn_reflns_number 7962
_diffrn_reflns_point_group_measured_fraction_full 0.928
_diffrn_reflns_point_group_measured_fraction_max 0.950
_diffrn_reflns_theta_full 67.679
_diffrn_reflns_theta_max 66.591
_diffrn_reflns_theta_min 3.948
_diffrn_source 'Incoatec microfocus ImuS sealed tube'
_exptl_absorpt_coefficient_mu 1.106
_exptl_absorpt_correction_type none
_exptl_crystal_density_diffrn 1.124
_exptl_crystal_description plate
_exptl_crystal_F_000 736
_exptl_crystal_size_max 0.222
_exptl_crystal_size_mid 0.213
_exptl_crystal_size_min 0.041
_refine_diff_density_max 0.275
_refine_diff_density_min -0.148
_refine_diff_density_rms 0.035
_refine_ls_abs_structure_details
;
 Flack x determined using 1266 quotients [(I+)-(I-)]/[(I+)+(I-)]
 (Parsons and Flack (2004), Acta Cryst. A60, s61).
;
_refine_ls_abs_structure_Flack 0.039(11)
_refine_ls_extinction_method none
_refine_ls_goodness_of_fit_ref 0.989
_refine_ls_hydrogen_treatment constr
_refine_ls_matrix_type full
_refine_ls_number_parameters 214
_refine_ls_number_reflns 3332
_refine_ls_number_restraints 0
_refine_ls_restrained_S_all 0.989
_refine_ls_R_factor_all 0.0375
_refine_ls_R_factor_gt 0.0362
_refine_ls_shift/su_max 0.008
_refine_ls_shift/su_mean 0.000
_refine_ls_structure_factor_coef Fsqd
_refine_ls_weighting_details 'w=1/[\s^2^(Fo^2^)+(0.1000P)^2^] where P=(Fo^2^+2Fc^2^)/3'
_refine_ls_weighting_scheme calc
_refine_ls_wR_factor_gt 0.1144
_refine_ls_wR_factor_ref 0.1163
_reflns_Friedel_coverage 0.679
_reflns_Friedel_fraction_full 0.889
_reflns_Friedel_fraction_max 0.911
_reflns_number_gt 3206
_reflns_number_total 3332
_reflns_threshold_expression 'I > 2\s(I)'
_cod_data_source_file jo7b00052_si_003.cif
_cod_data_source_block Luo
_cod_original_sg_symbol_H-M P2(1)2(1)2(1)
_cod_database_code 4032466
_publ_contact 'Alicia Ng'
_publ_contact_email alicia.ng@bms.com
_shelx_space_group_comment
;
The symmetry employed for this shelxl refinement is uniquely defined
by the following loop, which should always be used as a source of
symmetry information in preference to the above space-group names.
They are only intended as comments.
;
_shelx_estimated_absorpt_t_min 0.791
_shelx_estimated_absorpt_t_max 0.956
_shelxl_version_number 2013-4

loop_
_symmetry_equiv_pos_as_xyz
'x, y, z'
'-x+1/2, -y, z+1/2'
'-x, y+1/2, -z+1/2'
'x+1/2, -y+1/2, -z'

loop_
_atom_site_label
_atom_site_type_symbol
_atom_site_fract_x
_atom_site_fract_y
_atom_site_fract_z
_atom_site_U_iso_or_equiv
_atom_site_adp_type
_atom_site_occupancy
_atom_site_site_symmetry_order
_atom_site_calc_flag
_atom_site_refinement_flags_posn
_atom_site_refinement_flags_adp
C2 C 0.3342(3) 0.3770(2) 0.21254(11) 0.0399(5) Uani 1 1 d . .
Si1 Si 0.53696(7) 0.54352(5) 0.08390(3) 0.0390(2) Uani 1 1 d . .
O1 O 0.4592(2) 0.42295(15) 0.11750(7) 0.0441(4) Uani 1 1 d . .
O2 O 0.3457(3) 0.06052(19) 0.20554(10) 0.0616(5) Uani 1 1 d . .
H2 H 0.4391 0.0654 0.2200 0.092 Uiso 1 1 calc R U
N1 N 0.3285(3) 0.4546(2) 0.25816(10) 0.0503(5) Uani 1 1 d . .
C1 C 0.4951(3) 0.3810(2) 0.17706(10) 0.0409(5) Uani 1 1 d . .
H1 H 0.5691 0.4403 0.1960 0.049 Uiso 1 1 calc R U
C6 C 0.5130(4) 0.1668(2) 0.13126(12) 0.0513(6) Uani 1 1 d . .
H6A H 0.5037 0.2043 0.0922 0.062 Uiso 1 1 calc R U
H6B H 0.5904 0.0996 0.1277 0.062 Uiso 1 1 calc R U
C3 C 0.2023(3) 0.2987(2) 0.19838(12) 0.0432(5) Uani 1 1 d . .
C4 C 0.2054(3) 0.2103(2) 0.14733(14) 0.0516(6) Uani 1 1 d . .
H4A H 0.2138 0.2561 0.1104 0.062 Uiso 1 1 calc R U
H4B H 0.1000 0.1675 0.1466 0.062 Uiso 1 1 calc R U
C7 C 0.5862(3) 0.2594(2) 0.17411(12) 0.0483(6) Uani 1 1 d . .
H7A H 0.7006 0.2745 0.1626 0.058 Uiso 1 1 calc R U
H7B H 0.5876 0.2242 0.2138 0.058 Uiso 1 1 calc R U
C5 C 0.3448(4) 0.1163(2) 0.14835(13) 0.0519(6) Uani 1 1 d . .
H5 H 0.3165 0.0533 0.1191 0.062 Uiso 1 1 calc R U
C8 C 0.1883(4) 0.4614(3) 0.29040(14) 0.0621(7) Uani 1 1 d . .
H8 H 0.1835 0.5172 0.3215 0.075 Uiso 1 1 calc R U
C10 C 0.0614(3) 0.3079(3) 0.23397(15) 0.0573(7) Uani 1 1 d . .
H10 H -0.0288 0.2571 0.2267 0.069 Uiso 1 1 calc R U
C9 C 0.0532(4) 0.3909(3) 0.27987(15) 0.0646(8) Uani 1 1 d . .
H9 H -0.0423 0.3985 0.3030 0.077 Uiso 1 1 calc R U
C11 C 0.4912(4) 0.6835(3) 0.12927(15) 0.0585(7) Uani 1 1 d . .
H11 H 0.5556 0.6770 0.1663 0.070 Uiso 1 1 calc R U
C14 C 0.4226(4) 0.5473(3) 0.01072(14) 0.0655(8) Uani 1 1 d . .
H14 H 0.3224 0.5953 0.0186 0.079 Uiso 1 1 calc R U
C12 C 0.3100(5) 0.6965(4) 0.1470(2) 0.0802(11) Uani 1 1 d . .
H12A H 0.2950 0.7708 0.1688 0.120 Uiso 1 1 calc R U
H12B H 0.2783 0.6290 0.1717 0.120 Uiso 1 1 calc R U
H12C H 0.2420 0.6977 0.1118 0.120 Uiso 1 1 calc R U
C13 C 0.5477(6) 0.7993(3) 0.0979(3) 0.0973(14) Uani 1 1 d . .
H13A H 0.4915 0.8065 0.0603 0.146 Uiso 1 1 calc R U
H13B H 0.6655 0.7959 0.0913 0.146 Uiso 1 1 calc R U
H13C H 0.5218 0.8683 0.1224 0.146 Uiso 1 1 calc R U
C15 C 0.5148(6) 0.6174(4) -0.03873(15) 0.0884(12) Uani 1 1 d . .
H15A H 0.4408 0.6312 -0.0717 0.133 Uiso 1 1 calc R U
H15B H 0.6085 0.5707 -0.0520 0.133 Uiso 1 1 calc R U
H15C H 0.5525 0.6940 -0.0233 0.133 Uiso 1 1 calc R U
C16 C 0.3614(8) 0.4305(5) -0.0115(2) 0.128(2) Uani 1 1 d . .
H16A H 0.3068 0.4424 -0.0492 0.191 Uiso 1 1 calc R U
H16B H 0.2841 0.3969 0.0167 0.191 Uiso 1 1 calc R U
H16C H 0.4531 0.3757 -0.0165 0.191 Uiso 1 1 calc R U
C17 C 0.7679(3) 0.5315(3) 0.07328(16) 0.0630(8) Uani 1 1 d . .
H17 H 0.7999 0.5993 0.0473 0.076 Uiso 1 1 calc R U
C18 C 0.8212(6) 0.4158(4) 0.0411(2) 0.0969(14) Uani 1 1 d . .
H18A H 0.9387 0.4183 0.0338 0.145 Uiso 1 1 calc R U
H18B H 0.7632 0.4097 0.0037 0.145 Uiso 1 1 calc R U
H18C H 0.7952 0.3465 0.0654 0.145 Uiso 1 1 calc R U
C19 C 0.8695(4) 0.5457(5) 0.1309(2) 0.0951(14) Uani 1 1 d . .
H19A H 0.8480 0.4780 0.1569 0.143 Uiso 1 1 calc R U
H19B H 0.8384 0.6198 0.1507 0.143 Uiso 1 1 calc R U
H19C H 0.9858 0.5481 0.1213 0.143 Uiso 1 1 calc R U

loop_
_atom_site_aniso_label
_atom_site_aniso_U_11
_atom_site_aniso_U_22
_atom_site_aniso_U_33
_atom_site_aniso_U_23
_atom_site_aniso_U_13
_atom_site_aniso_U_12
C2 0.0424(11) 0.0411(11) 0.0361(11) 0.0059(10) -0.0029(10) -0.0020(9)
Si1 0.0426(3) 0.0362(3) 0.0382(3) 0.0022(3) 0.0009(2) -0.0027(2)
O1 0.0576(9) 0.0402(8) 0.0345(8) 0.0044(7) -0.0025(8) -0.0093(7)
O2 0.0669(11) 0.0558(11) 0.0620(12) 0.0179(10) 0.0037(10) 0.0028(9)
N1 0.0556(11) 0.0509(12) 0.0444(11) -0.0045(10) 0.0036(9) -0.0080(10)
C1 0.0454(12) 0.0447(12) 0.0327(11) 0.0013(10) -0.0029(9) -0.0070(9)
C6 0.0663(16) 0.0444(13) 0.0434(13) 0.0032(11) 0.0033(12) 0.0098(12)
C3 0.0431(11) 0.0400(11) 0.0463(13) 0.0059(10) -0.0076(10) -0.0011(9)
C4 0.0548(13) 0.0463(13) 0.0536(15) 0.0000(12) -0.0159(13) -0.0077(11)
C7 0.0444(12) 0.0576(15) 0.0428(13) 0.0071(12) -0.0013(10) 0.0024(10)
C5 0.0687(16) 0.0392(12) 0.0477(14) 0.0003(11) -0.0047(13) -0.0033(11)
C8 0.0628(15) 0.0677(18) 0.0559(17) -0.0128(15) 0.0110(13) 0.0010(15)
C10 0.0388(12) 0.0626(16) 0.0706(18) 0.0052(14) -0.0034(12) -0.0051(11)
C9 0.0484(13) 0.081(2) 0.0647(19) -0.0029(16) 0.0153(13) 0.0020(14)
C11 0.0656(18) 0.0476(14) 0.0622(18) -0.0071(13) -0.0069(14) 0.0063(12)
C14 0.0747(18) 0.080(2) 0.0418(14) 0.0116(15) -0.0081(13) -0.0109(16)
C12 0.087(2) 0.073(2) 0.081(2) 0.0027(19) 0.015(2) 0.0291(19)
C13 0.114(3) 0.0393(15) 0.138(4) -0.0081(19) 0.011(3) -0.0065(18)
C15 0.101(3) 0.111(3) 0.0534(18) 0.029(2) 0.0008(19) -0.004(3)
C16 0.188(6) 0.127(4) 0.067(2) 0.008(3) -0.052(3) -0.072(4)
C17 0.0463(12) 0.0676(18) 0.075(2) 0.0114(17) 0.0120(13) 0.0015(12)
C18 0.088(3) 0.105(3) 0.098(3) -0.002(3) 0.036(2) 0.032(2)
C19 0.0527(17) 0.115(3) 0.118(4) 0.013(3) -0.0200(19) -0.010(2)

loop_
_atom_type_symbol
_atom_type_description
_atom_type_scat_dispersion_real
_atom_type_scat_dispersion_imag
_atom_type_scat_source
C C 0.0181 0.0091 'International Tables Vol C Tables 4.2.6.8 and 6.1.1.4'
H H 0.0000 0.0000 'International Tables Vol C Tables 4.2.6.8 and 6.1.1.4'
N N 0.0311 0.0180 'International Tables Vol C Tables 4.2.6.8 and 6.1.1.4'
O O 0.0492 0.0322 'International Tables Vol C Tables 4.2.6.8 and 6.1.1.4'
Si Si 0.2541 0.3302 'International Tables Vol C Tables 4.2.6.8 and 6.1.1.4'

loop_
_geom_angle_atom_site_label_1
_geom_angle_atom_site_label_2
_geom_angle_atom_site_label_3
_geom_angle
N1 C2 C3 122.7(2)
N1 C2 C1 114.3(2)
C3 C2 C1 123.0(2)
O1 Si1 C17 112.15(12)
O1 Si1 C14 103.30(12)
C17 Si1 C14 112.05(17)
O1 Si1 C11 109.77(12)
C17 Si1 C11 108.62(15)
C14 Si1 C11 110.89(15)
C1 O1 Si1 127.16(15)
C2 N1 C8 118.5(2)
O1 C1 C2 108.81(18)
O1 C1 C7 109.71(19)
C2 C1 C7 113.94(19)
C5 C6 C7 115.7(2)
C10 C3 C2 116.3(3)
C10 C3 C4 119.8(2)
C2 C3 C4 123.9(2)
C3 C4 C5 116.1(2)
C6 C7 C1 115.4(2)
O2 C5 C6 112.5(2)
O2 C5 C4 108.1(2)
C6 C5 C4 113.9(2)
N1 C8 C9 123.3(3)
C9 C10 C3 121.0(3)
C8 C9 C10 118.1(3)
C12 C11 C13 109.2(3)
C12 C11 Si1 113.9(3)
C13 C11 Si1 112.2(3)
C16 C14 C15 111.0(4)
C16 C14 Si1 116.2(3)
C15 C14 Si1 113.7(2)
C18 C17 C19 109.4(3)
C18 C17 Si1 113.4(3)
C19 C17 Si1 114.4(2)

loop_
_geom_bond_atom_site_label_1
_geom_bond_atom_site_label_2
_geom_bond_distance
C2 N1 1.333(3)
C2 C3 1.403(3)
C2 C1 1.520(3)
Si1 O1 1.6486(16)
Si1 C17 1.878(3)
Si1 C14 1.880(3)
Si1 C11 1.882(3)
O1 C1 1.440(3)
O2 C5 1.420(3)
N1 C8 1.341(4)
C1 C7 1.527(3)
C6 C5 1.513(4)
C6 C7 1.518(4)
C3 C10 1.390(4)
C3 C4 1.501(4)
C4 C5 1.526(4)
C8 C9 1.356(5)
C10 C9 1.377(4)
C11 C12 1.518(5)
C11 C13 1.524(5)
C14 C16 1.464(5)
C14 C15 1.539(4)
C17 C18 1.525(5)
C17 C19 1.536(5)

loop_
_geom_torsion_atom_site_label_1
_geom_torsion_atom_site_label_2
_geom_torsion_atom_site_label_3
_geom_torsion_atom_site_label_4
_geom_torsion
C17 Si1 O1 C1 63.3(2)
C14 Si1 O1 C1 -175.9(2)
C11 Si1 O1 C1 -57.5(2)
C3 C2 N1 C8 -2.6(4)
C1 C2 N1 C8 177.0(3)
Si1 O1 C1 C2 121.2(2)
Si1 O1 C1 C7 -113.5(2)
N1 C2 C1 O1 -115.0(2)
C3 C2 C1 O1 64.7(3)
N1 C2 C1 C7 122.3(2)
C3 C2 C1 C7 -58.1(3)
N1 C2 C3 C10 1.4(4)
C1 C2 C3 C10 -178.3(2)
N1 C2 C3 C4 -180.0(2)
C1 C2 C3 C4 0.4(4)
C10 C3 C4 C5 -122.8(3)
C2 C3 C4 C5 58.6(4)
C5 C6 C7 C1 -68.0(3)
O1 C1 C7 C6 -45.8(3)
C2 C1 C7 C6 76.4(3)
C7 C6 C5 O2 -57.4(3)
C7 C6 C5 C4 65.9(3)
C3 C4 C5 O2 50.5(3)
C3 C4 C5 C6 -75.3(3)
C2 N1 C8 C9 1.7(5)
C2 C3 C10 C9 0.9(4)
C4 C3 C10 C9 -177.9(3)
N1 C8 C9 C10 0.4(5)
C3 C10 C9 C8 -1.7(5)
O1 Si1 C11 C12 -50.6(3)
C17 Si1 C11 C12 -173.5(3)
C14 Si1 C11 C12 62.9(3)
O1 Si1 C11 C13 -175.3(3)
C17 Si1 C11 C13 61.8(3)
C14 Si1 C11 C13 -61.8(3)
O1 Si1 C14 C16 -26.6(4)
C17 Si1 C14 C16 94.3(4)
C11 Si1 C14 C16 -144.1(4)
O1 Si1 C14 C15 -157.2(3)
C17 Si1 C14 C15 -36.3(3)
C11 Si1 C14 C15 85.2(3)
O1 Si1 C17 C18 54.1(3)
C14 Si1 C17 C18 -61.6(3)
C11 Si1 C17 C18 175.5(3)
O1 Si1 C17 C19 -72.4(3)
C14 Si1 C17 C19 172.0(3)
C11 Si1 C17 C19 49.1(3)
